data_2232215
loop_
_publ_author_name
'Jiang, Guo-Qing'
'Li, Jian-Hua'
'Wang, Miao'
'Shi, Yu-Jun'

_publ_section_title
;
 Hexa-\m~2~-acetato-\k^12^<i>O</i>:<i>O</i>'-(azido-\k<i>N</i>)bis(methanol-\k<i>O</i>)-\m~3~-oxido-trichromium(III)
 methanol monosolvate
;
_journal_coeditor_code DS2137
_journal_issue 11
_journal_name_full 'Acta Crystallographica Section E'
_journal_page_first m1483
_journal_paper_doi 10.1107/S1600536811039699
_journal_volume 67
_journal_year 2011
_chemical_formula_iupac '[Cr3 (C2 H3 O2)6 (N3) O (C H4 O)2], C H4 O'
_chemical_formula_moiety 'C14 H26 Cr3 N3 O15, C H4 O'
_chemical_formula_sum 'C15 H30 Cr3 N3 O16'
_chemical_formula_weight 664.42
_chemical_name_systematic
;
Hexa-\m~2~-acetato-\k^12^<i>O</i>:<i>O</i>'-(azido-\k<i>N</i>)bis(methanol-
\k<i>O</i>)-\m~3~-oxido-trichromium(III) methanol monosolvate
;
_space_group_IT_number 9
_symmetry_cell_setting monoclinic
_symmetry_space_group_name_Hall 'C -2yc'
_symmetry_space_group_name_H-M 'C 1 c 1'
_atom_sites_solution_hydrogens geom
_atom_sites_solution_primary direct
_atom_sites_solution_secondary difmap
_cell_angle_alpha 90.00
_cell_angle_beta 130.484(4)
_cell_angle_gamma 90.00
_cell_formula_units_Z 4
_cell_length_a 21.165(5)
_cell_length_b 10.609(3)
_cell_length_c 15.641(4)
_cell_measurement_temperature 153(2)
_cell_measurement_theta_max 28.5
_cell_measurement_theta_min 2.3
_cell_volume 2671.2(12)
_computing_cell_refinement 'SAINT (Bruker, 2000)'
_computing_data_collection 'SMART (Bruker, 2000)'
_computing_data_reduction 'SAINT (Bruker, 2000)'
_computing_molecular_graphics 'SHELXTL (Sheldrick, 2008)'
_computing_publication_material 'SHELXTL (Sheldrick, 2008)'
_computing_structure_refinement 'SHELXL97 (Sheldrick, 2008)'
_computing_structure_solution 'SHELXS97 (Sheldrick, 2008)'
_diffrn_ambient_temperature 153(2)
_diffrn_measured_fraction_theta_full 0.980
_diffrn_measured_fraction_theta_max 0.980
_diffrn_measurement_device_type 'Bruker SMART APEX CCD area-detector'
_diffrn_measurement_method '\f and \w'
_diffrn_radiation_monochromator graphite
_diffrn_radiation_source 'fine-focus sealed tube'
_diffrn_radiation_type MoK\a
_diffrn_radiation_wavelength 0.71073
_diffrn_reflns_av_R_equivalents 0.0341
_diffrn_reflns_av_sigmaI/netI 0.0577
_diffrn_reflns_limit_h_max 23
_diffrn_reflns_limit_h_min -23
_diffrn_reflns_limit_k_max 13
_diffrn_reflns_limit_k_min -12
_diffrn_reflns_limit_l_max 19
_diffrn_reflns_limit_l_min -18
_diffrn_reflns_number 6800
_diffrn_reflns_theta_full 25.87
_diffrn_reflns_theta_max 25.87
_diffrn_reflns_theta_min 2.30
_exptl_absorpt_coefficient_mu 1.274
_exptl_absorpt_correction_T_max 0.859
_exptl_absorpt_correction_T_min 0.776
_exptl_absorpt_correction_type multi-scan
_exptl_absorpt_process_details '(SADABS; Bruker, 2000)'
_exptl_crystal_colour green
_exptl_crystal_density_diffrn 1.652
_exptl_crystal_density_method 'not measured'
_exptl_crystal_description prism
_exptl_crystal_F_000 1364
_exptl_crystal_size_max 0.2
_exptl_crystal_size_mid 0.16
_exptl_crystal_size_min 0.12
_refine_diff_density_max 0.494
_refine_diff_density_min -0.474
_refine_ls_abs_structure_details 'Flack (1983), <b>1110 Friedel pairs</b>'
_refine_ls_abs_structure_Flack 0.05(3)
_refine_ls_extinction_method none
_refine_ls_goodness_of_fit_ref 1.080
_refine_ls_hydrogen_treatment constr
_refine_ls_matrix_type full
_refine_ls_number_parameters 343
_refine_ls_number_reflns 3692
_refine_ls_number_restraints 986
_refine_ls_restrained_S_all 0.994
_refine_ls_R_factor_all 0.0704
_refine_ls_R_factor_gt 0.0586
_refine_ls_shift/su_max 0.000
_refine_ls_shift/su_mean 0.000
_refine_ls_structure_factor_coef Fsqd
_refine_ls_weighting_details 'calc w=1/[\s^2^(Fo^2^)+(0.0594P)^2^+7.9006P] where P=(Fo^2^+2Fc^2^)/3'
_refine_ls_weighting_scheme calc
_refine_ls_wR_factor_gt 0.1270
_refine_ls_wR_factor_ref 0.1299
_reflns_number_gt 3155
_reflns_number_total 3692
_reflns_threshold_expression I>2sigma(I)
_cod_data_source_file ds2137.cif
_cod_data_source_block I
_cod_original_sg_symbol_H-M 'C c'
_cod_database_code 2232215
_cod_database_fobs_code 2232215

loop_
_symmetry_equiv_pos_as_xyz
'x, y, z'
'x, -y, z+1/2'
'x+1/2, y+1/2, z'
'x+1/2, -y+1/2, z+1/2'

loop_
_atom_site_type_symbol
_atom_site_label
_atom_site_fract_x
_atom_site_fract_y
_atom_site_fract_z
_atom_site_U_iso_or_equiv
_atom_site_adp_type
_atom_site_calc_flag
_atom_site_refinement_flags
_atom_site_occupancy
_atom_site_symmetry_multiplicity
C C1 0.30660(19) 0.3957(4) 0.2755(3) 0.0348(7) Uani d U 1 1
C C2 0.3497(2) 0.4770(4) 0.2475(3) 0.0456(11) Uani d U 1 1
H H2A 0.3162 0.5498 0.2063 0.068 Uiso calc R 1 1
H H2B 0.3574 0.4295 0.2027 0.068 Uiso calc R 1 1
H H2C 0.4027 0.5033 0.3158 0.068 Uiso calc R 1 1
C C3 0.31584(19) -0.0377(3) 0.3313(3) 0.0333(10) Uani d U 1 1
C C4 0.36487(16) -0.1389(3) 0.3277(2) 0.0270(8) Uani d U 1 1
H H4A 0.3272 -0.1958 0.2668 0.041 Uiso calc R 1 1
H H4B 0.3983 -0.1847 0.3974 0.041 Uiso calc R 1 1
H H4C 0.4001 -0.1002 0.3167 0.041 Uiso calc R 1 1
C C5 0.39185(18) 0.2443(4) 0.6047(3) 0.0320(9) Uani d U 1 1
C C6 0.4793(2) 0.2640(4) 0.7168(3) 0.0409(11) Uani d U 1 1
H H6A 0.5120 0.3096 0.7045 0.061 Uiso calc R 1 1
H H6B 0.5046 0.1836 0.7499 0.061 Uiso calc R 1 1
H H6C 0.4764 0.3111 0.7665 0.061 Uiso calc R 1 1
C C7 0.09410(16) 0.3896(3) 0.1609(2) 0.0290(8) Uani d U 1 1
C C8 0.01608(18) 0.4630(3) 0.0702(3) 0.0315(9) Uani d U 1 1
H H8A -0.0152 0.4787 0.0939 0.047 Uiso calc R 1 1
H H8B -0.0171 0.4149 0.0019 0.047 Uiso calc R 1 1
H H8C 0.0311 0.5417 0.0575 0.047 Uiso calc R 1 1
C C9 0.10500(15) -0.0215(3) 0.2246(2) 0.0254(7) Uani d U 1 1
C C10 0.02352(17) -0.0967(3) 0.1558(3) 0.0336(9) Uani d U 1 1
H H10A 0.0228 -0.1487 0.2053 0.050 Uiso calc R 1 1
H H10B 0.0195 -0.1488 0.1023 0.050 Uiso calc R 1 1
H H10C -0.0226 -0.0394 0.1168 0.050 Uiso calc R 1 1
C C11 0.1791(2) 0.2515(4) 0.4951(3) 0.0357(10) Uani d U 1 1
C C12 0.1373(2) 0.2719(4) 0.5457(3) 0.0425(11) Uani d U 1 1
H H12A 0.1577 0.3485 0.5888 0.064 Uiso calc R 1 1
H H12B 0.1499 0.2022 0.5938 0.064 Uiso calc R 1 1
H H12C 0.0783 0.2778 0.4863 0.064 Uiso calc R 1 1
C C13 0.2572(2) 0.6577(4) 0.3982(3) 0.0376(11) Uani d U 1 1
H H13A 0.2727 0.6325 0.3552 0.056 Uiso calc R 1 1
H H13B 0.2969 0.7173 0.4546 0.056 Uiso calc R 1 1
H H13C 0.2031 0.6958 0.3494 0.056 Uiso calc R 1 1
C C14 0.3548(2) -0.1309(4) 0.6294(3) 0.0441(12) Uani d U 1 1
H H14A 0.3815 -0.1580 0.6010 0.066 Uiso calc R 1 1
H H14B 0.3481 -0.2016 0.6612 0.066 Uiso calc R 1 1
H H14C 0.3883 -0.0679 0.6862 0.066 Uiso calc R 1 1
C C16 0.0674(3) 0.6046(5) 0.3771(4) 0.0615(15) Uani d U 1 1
H H16A 0.0340 0.6648 0.3781 0.092 Uiso calc R 1 1
H H16B 0.0473 0.5211 0.3709 0.092 Uiso calc R 1 1
H H16C 0.0641 0.6211 0.3139 0.092 Uiso calc R 1 1
Cr Cr1 0.24501(3) 0.37094(6) 0.39698(4) 0.03574(16) Uani d U 1 1
Cr Cr2 0.19595(3) 0.16932(5) 0.20163(5) 0.03655(17) Uani d U 1 1
Cr Cr3 0.25541(3) 0.06601(6) 0.44353(4) 0.03542(16) Uani d U 1 1
N N1 0.16124(17) 0.1451(3) 0.0481(3) 0.0411(10) Uani d U 1 1
N N2 0.09146(19) 0.0877(4) -0.0301(3) 0.0486(11) Uani d U 1 1
N N3 0.04438(17) 0.0238(3) -0.0905(3) 0.0415(9) Uani d U 1 1
O O1 0.23315(13) 0.2032(2) 0.3494(2) 0.0366(6) Uani d U 1 1
O O2 0.30800(13) 0.4304(2) 0.3528(2) 0.0381(6) Uani d U 1 1
O O3 0.26887(12) 0.2994(2) 0.21374(18) 0.0318(5) Uani d U 1 1
O O4 0.28633(13) 0.0431(2) 0.25849(19) 0.0351(6) Uani d U 1 1
O O5 0.31318(13) -0.0395(2) 0.40820(19) 0.0341(6) Uani d U 1 1
O O6 0.36588(13) 0.1342(2) 0.57644(19) 0.0341(6) Uani d U 1 1
O O7 0.35263(15) 0.3426(2) 0.5511(2) 0.0414(7) Uani d U 1 1
O O8 0.14220(14) 0.4327(2) 0.2559(2) 0.0364(7) Uani d U 1 1
O O9 0.10370(13) 0.2883(2) 0.12721(19) 0.0331(6) Uani d U 1 1
O O10 0.12087(14) 0.0348(3) 0.16931(19) 0.0378(6) Uani d U 1 1
O O11 0.14884(12) -0.0185(2) 0.32863(18) 0.0324(6) Uani d U 1 1
O O12 0.20495(13) 0.1442(2) 0.5015(2) 0.0378(7) Uani d U 1 1
O O13 0.18466(13) 0.3474(2) 0.4524(2) 0.0364(6) Uani d U 1 1
O O14 0.25539(16) 0.5504(2) 0.4508(2) 0.0397(7) Uani d U 1 1
O O15 0.27862(14) -0.0813(3) 0.5434(2) 0.0417(7) Uani d U 1 1
O O16 0.14976(14) 0.6145(3) 0.4761(2) 0.0399(8) Uani d U 1 1
H H16F 0.1548 0.6836 0.5198 0.060 Uiso d R 1 1
H H14D 0.2535 0.5694 0.4998 0.060 Uiso d R 1 1
H H15A 0.2419 -0.0669 0.5470 0.060 Uiso d R 1 1

loop_
_atom_site_aniso_label
_atom_site_aniso_U_11
_atom_site_aniso_U_22
_atom_site_aniso_U_33
_atom_site_aniso_U_12
_atom_site_aniso_U_13
_atom_site_aniso_U_23
C1 0.0278(9) 0.0326(15) 0.0316(7) 0.0037(10) 0.0137(6) 0.0048(9)
C2 0.0432(12) 0.0458(19) 0.0370(13) -0.0092(13) 0.0213(9) -0.0077(13)
C3 0.0290(11) 0.0250(14) 0.0300(12) 0.0024(11) 0.0121(8) 0.0045(11)
C4 0.0308(9) 0.0293(15) 0.0256(10) -0.0053(10) 0.0204(7) -0.0066(11)
C5 0.0272(10) 0.0348(16) 0.0326(12) 0.0012(12) 0.0188(8) -0.0020(12)
C6 0.0338(12) 0.0416(18) 0.0363(14) -0.0018(14) 0.0179(10) 0.0014(14)
C7 0.0255(9) 0.0349(16) 0.0303(10) 0.0058(11) 0.0198(7) 0.0067(11)
C8 0.0308(11) 0.0261(15) 0.0309(12) 0.0075(12) 0.0170(8) -0.0005(11)
C9 0.0261(8) 0.0277(15) 0.0341(8) 0.0003(9) 0.0247(6) -0.0053(9)
C10 0.0372(10) 0.0294(16) 0.0389(12) -0.0152(11) 0.0268(8) -0.0164(11)
C11 0.0319(11) 0.0310(15) 0.0283(12) 0.0020(12) 0.0125(8) -0.0036(12)
C12 0.0353(12) 0.0362(18) 0.0385(14) 0.0067(14) 0.0161(9) -0.0006(14)
C13 0.0359(13) 0.0311(17) 0.0316(13) -0.0065(13) 0.0156(10) -0.0092(13)
C14 0.0360(13) 0.0302(17) 0.0481(16) -0.0055(13) 0.0192(10) 0.0020(14)
C16 0.0601(18) 0.042(2) 0.0531(19) 0.0028(18) 0.0239(13) -0.0114(17)
Cr1 0.03062(18) 0.0319(3) 0.0343(2) -0.0015(2) 0.01643(14) -0.0020(2)
Cr2 0.0327(2) 0.0252(2) 0.0313(2) -0.0022(2) 0.01160(16) -0.0014(2)
Cr3 0.03091(18) 0.0307(3) 0.0328(2) -0.0003(2) 0.01535(15) -0.0001(2)
N1 0.0346(12) 0.0321(15) 0.0345(12) -0.0021(12) 0.0125(9) 0.0019(12)
N2 0.0338(12) 0.0470(17) 0.0418(14) -0.0075(13) 0.0142(10) -0.0084(13)
N3 0.0349(11) 0.0421(16) 0.0385(12) -0.0112(12) 0.0198(8) -0.0107(12)
O1 0.0333(7) 0.0309(9) 0.0317(6) -0.0027(8) 0.0149(5) 0.0006(7)
O2 0.0335(6) 0.0320(9) 0.0355(6) -0.0059(8) 0.0165(5) -0.0047(7)
O3 0.0332(6) 0.0327(9) 0.0284(7) -0.0041(6) 0.0195(5) -0.0006(7)
O4 0.0372(7) 0.0300(9) 0.0292(7) 0.0077(7) 0.0176(6) 0.0013(7)
O5 0.0329(7) 0.0278(9) 0.0303(8) 0.0021(7) 0.0155(6) 0.0022(7)
O6 0.0336(7) 0.0285(9) 0.0296(8) -0.0017(8) 0.0158(6) -0.0012(8)
O7 0.0365(8) 0.0293(9) 0.0323(8) -0.0001(8) 0.0107(6) -0.0012(8)
O8 0.0358(8) 0.0286(9) 0.0312(8) 0.0040(8) 0.0156(6) 0.0009(8)
O9 0.0314(7) 0.0325(9) 0.0280(7) 0.0044(7) 0.0160(5) -0.0011(7)
O10 0.0378(6) 0.0356(8) 0.0287(7) -0.0088(5) 0.0166(5) 0.0026(7)
O11 0.0288(7) 0.0299(9) 0.0337(7) -0.0056(7) 0.0181(5) 0.0023(7)
O12 0.0316(7) 0.0329(10) 0.0367(8) -0.0005(8) 0.0168(6) -0.0027(8)
O13 0.0370(7) 0.0281(9) 0.0345(8) 0.0016(8) 0.0189(6) -0.0010(7)
O14 0.0392(7) 0.0316(9) 0.0305(8) 0.0013(8) 0.0146(6) -0.0029(8)
O15 0.0376(8) 0.0313(10) 0.0339(9) 0.0031(8) 0.0133(6) 0.0023(8)
O16 0.0378(9) 0.0369(12) 0.0277(9) -0.0048(10) 0.0135(7) -0.0136(9)

loop_
_atom_type_symbol
_atom_type_description
_atom_type_scat_dispersion_real
_atom_type_scat_dispersion_imag
_atom_type_scat_source
C C 0.0033 0.0016 'International Tables Vol C Tables 4.2.6.8 and 6.1.1.4'
H H 0.0000 0.0000 'International Tables Vol C Tables 4.2.6.8 and 6.1.1.4'
N N 0.0061 0.0033 'International Tables Vol C Tables 4.2.6.8 and 6.1.1.4'
O O 0.0106 0.0060 'International Tables Vol C Tables 4.2.6.8 and 6.1.1.4'
Cr Cr 0.3209 0.6236 'International Tables Vol C Tables 4.2.6.8 and 6.1.1.4'

loop_
_geom_angle_atom_site_label_1
_geom_angle_atom_site_label_2
_geom_angle_atom_site_label_3
_geom_angle
O2 C1 O3 125.7(4)
O2 C1 C2 118.3(3)
O3 C1 C2 116.0(4)
C1 C2 H2A 109.5
C1 C2 H2B 109.5
H2A C2 H2B 109.5
C1 C2 H2C 109.5
H2A C2 H2C 109.5
H2B C2 H2C 109.5
O4 C3 O5 126.6(4)
O4 C3 C4 114.2(4)
O5 C3 C4 119.1(3)
C3 C4 H4A 109.5
C3 C4 H4B 109.5
H4A C4 H4B 109.5
C3 C4 H4C 109.5
H4A C4 H4C 109.5
H4B C4 H4C 109.5
O6 C5 O7 126.5(3)
O6 C5 C6 117.6(3)
O7 C5 C6 115.8(3)
C5 C6 H6A 109.5
C5 C6 H6B 109.5
H6A C6 H6B 109.5
C5 C6 H6C 109.5
H6A C6 H6C 109.5
H6B C6 H6C 109.5
O8 C7 O9 126.2(3)
O8 C7 C8 119.2(3)
O9 C7 C8 114.6(3)
C7 C8 H8A 109.5
C7 C8 H8B 109.5
H8A C8 H8B 109.5
C7 C8 H8C 109.5
H8A C8 H8C 109.5
H8B C8 H8C 109.5
O11 C9 O10 125.4(3)
O11 C9 C10 118.3(3)
O10 C9 C10 116.3(3)
C9 C10 H10A 109.5
C9 C10 H10B 109.5
H10A C10 H10B 109.5
C9 C10 H10C 109.5
H10A C10 H10C 109.5
H10B C10 H10C 109.5
O12 C11 O13 126.4(5)
O12 C11 C12 117.4(4)
O13 C11 C12 116.2(4)
C11 C12 H12A 109.5
C11 C12 H12B 109.5
H12A C12 H12B 109.5
C11 C12 H12C 109.5
H12A C12 H12C 109.5
H12B C12 H12C 109.5
O14 C13 H13A 109.5
O14 C13 H13B 109.5
H13A C13 H13B 109.5
O14 C13 H13C 109.5
H13A C13 H13C 109.5
H13B C13 H13C 109.5
O15 C14 H14A 109.5
O15 C14 H14B 109.5
H14A C14 H14B 109.5
O15 C14 H14C 109.5
H14A C14 H14C 109.5
H14B C14 H14C 109.5
O16 C16 H16A 109.5
O16 C16 H16B 109.5
H16A C16 H16B 109.5
O16 C16 H16C 109.5
H16A C16 H16C 109.5
H16B C16 H16C 109.5
O1 Cr1 O8 96.06(10)
O1 Cr1 O2 96.40(13)
O8 Cr1 O2 90.44(12)
O1 Cr1 O13 95.49(13)
O8 Cr1 O13 88.55(12)
O2 Cr1 O13 168.11(11)
O1 Cr1 O7 95.18(10)
O8 Cr1 O7 168.75(11)
O2 Cr1 O7 88.29(12)
O13 Cr1 O7 90.40(13)
O1 Cr1 O14 177.65(16)
O8 Cr1 O14 83.99(10)
O2 Cr1 O14 85.95(13)
O13 Cr1 O14 82.16(13)
O7 Cr1 O14 84.77(10)
O1 Cr2 O10 94.44(12)
O1 Cr2 O9 93.78(11)
O10 Cr2 O9 89.29(11)
O1 Cr2 O3 93.94(11)
O10 Cr2 O3 171.55(13)
O9 Cr2 O3 91.26(11)
O1 Cr2 O4 93.63(11)
O10 Cr2 O4 90.47(11)
O9 Cr2 O4 172.58(12)
O3 Cr2 O4 87.90(11)
O1 Cr2 N1 175.94(14)
O10 Cr2 N1 89.56(13)
O9 Cr2 N1 85.55(12)
O3 Cr2 N1 82.08(13)
O4 Cr2 N1 87.03(12)
O1 Cr3 O11 94.65(10)
O1 Cr3 O12 95.62(13)
O11 Cr3 O12 88.27(11)
O1 Cr3 O5 95.98(13)
O11 Cr3 O5 92.11(11)
O12 Cr3 O5 168.32(11)
O1 Cr3 O6 93.59(10)
O11 Cr3 O6 171.59(12)
O12 Cr3 O6 89.24(11)
O5 Cr3 O6 88.72(11)
O1 Cr3 O15 179.66(11)
O11 Cr3 O15 85.02(10)
O12 Cr3 O15 84.44(13)
O5 Cr3 O15 83.97(12)
O6 Cr3 O15 86.74(10)
N2 N1 Cr2 119.4(3)
N3 N2 N1 166.3(4)
Cr1 O1 Cr3 121.05(16)
Cr1 O1 Cr2 119.72(15)
Cr3 O1 Cr2 119.22(14)
C1 O2 Cr1 130.8(2)
C1 O3 Cr2 134.2(3)
C3 O4 Cr2 130.0(3)
C3 O5 Cr3 133.3(2)
C5 O6 Cr3 131.1(2)
C5 O7 Cr1 132.4(2)
C7 O8 Cr1 133.5(2)
C7 O9 Cr2 131.88(17)
C9 O10 Cr2 134.9(2)
C9 O11 Cr3 130.3(3)
C11 O12 Cr3 133.7(3)
C11 O13 Cr1 130.1(3)
C13 O14 Cr1 123.2(3)
C13 O14 H14D 112.4
Cr1 O14 H14D 124.1
C14 O15 Cr3 126.4(3)
C14 O15 H15A 124.3
Cr3 O15 H15A 98.1
C16 O16 H16F 109.2

loop_
_geom_bond_atom_site_label_1
_geom_bond_atom_site_label_2
_geom_bond_distance
C1 O2 1.245(5)
C1 O3 1.270(4)
C1 C2 1.511(7)
C2 H2A 0.9600
C2 H2B 0.9600
C2 H2C 0.9600
C3 O4 1.224(4)
C3 O5 1.241(5)
C3 C4 1.519(5)
C4 H4A 0.9600
C4 H4B 0.9600
C4 H4C 0.9600
C5 O6 1.243(4)
C5 O7 1.256(4)
C5 C6 1.527(4)
C6 H6A 0.9600
C6 H6B 0.9600
C6 H6C 0.9600
C7 O8 1.220(4)
C7 O9 1.270(5)
C7 C8 1.517(4)
C8 H8A 0.9600
C8 H8B 0.9600
C8 H8C 0.9600
C9 O11 1.245(4)
C9 O10 1.262(5)
C9 C10 1.536(4)
C10 H10A 0.9600
C10 H10B 0.9600
C10 H10C 0.9600
C11 O12 1.239(5)
C11 O13 1.264(5)
C11 C12 1.538(7)
C12 H12A 0.9600
C12 H12B 0.9600
C12 H12C 0.9600
C13 O14 1.419(5)
C13 H13A 0.9600
C13 H13B 0.9600
C13 H13C 0.9600
C14 O15 1.367(4)
C14 H14A 0.9600
C14 H14B 0.9600
C14 H14C 0.9600
C16 O16 1.394(4)
C16 H16A 0.9600
C16 H16B 0.9600
C16 H16C 0.9600
Cr1 O1 1.881(3)
Cr1 O8 1.949(2)
Cr1 O2 1.961(3)
Cr1 O13 1.970(3)
Cr1 O7 1.990(2)
Cr1 O14 2.035(3)
Cr2 O1 1.931(3)
Cr2 O10 1.943(3)
Cr2 O9 1.952(2)
Cr2 O3 1.986(3)
Cr2 O4 2.009(3)
Cr2 N1 2.021(4)
Cr3 O1 1.900(3)
Cr3 O11 1.964(2)
Cr3 O12 1.976(3)
Cr3 O5 1.983(3)
Cr3 O6 2.000(2)
Cr3 O15 2.032(3)
N1 N2 1.305(4)
N2 N3 1.059(4)
O14 H14D 0.8179
O15 H15A 0.8296
O16 H16F 0.9601

loop_
_geom_hbond_atom_site_label_D
_geom_hbond_atom_site_label_H
_geom_hbond_atom_site_label_A
_geom_hbond_site_symmetry_A
_geom_hbond_distance_DH
_geom_hbond_distance_HA
_geom_hbond_distance_DA
_geom_hbond_angle_DHA
O16 H16F N1 2_565 0.96 1.85 2.734(4) 151.1
O16 H16F O3 2_565 0.96 2.36 2.972(3) 121.5
O16 H16F O9 2_565 0.96 2.54 3.254(5) 131.5
O16 H16F N2 2_565 0.96 2.63 3.370(5) 133.9
O15 H15A N1 2 0.83 1.91 2.621(5) 143.5
O15 H15A N2 2 0.83 2.58 3.332(5) 151.6
O14 H14D O16 . 0.82 2.03 2.602(5) 126.2

loop_
_geom_torsion_atom_site_label_1
_geom_torsion_atom_site_label_2
_geom_torsion_atom_site_label_3
_geom_torsion_atom_site_label_4
_geom_torsion
O1 Cr2 N1 N2 -150.2(17)
O10 Cr2 N1 N2 19.8(3)
O9 Cr2 N1 N2 -69.5(3)
O3 Cr2 N1 N2 -161.4(3)
O4 Cr2 N1 N2 110.3(3)
Cr2 N1 N2 N3 -110(2)
O8 Cr1 O1 Cr3 -136.06(16)
O2 Cr1 O1 Cr3 132.82(15)
O13 Cr1 O1 Cr3 -46.94(15)
O7 Cr1 O1 Cr3 43.96(18)
O14 Cr1 O1 Cr3 -45(2)
O8 Cr1 O1 Cr2 42.87(18)
O2 Cr1 O1 Cr2 -48.26(15)
O13 Cr1 O1 Cr2 131.98(15)
O7 Cr1 O1 Cr2 -137.11(17)
O14 Cr1 O1 Cr2 134(2)
O11 Cr3 O1 Cr1 128.45(16)
O12 Cr3 O1 Cr1 39.74(16)
O5 Cr3 O1 Cr1 -138.94(15)
O6 Cr3 O1 Cr1 -49.85(17)
O15 Cr3 O1 Cr1 14E1(5)
O11 Cr3 O1 Cr2 -50.48(17)
O12 Cr3 O1 Cr2 -139.20(14)
O5 Cr3 O1 Cr2 42.13(15)
O6 Cr3 O1 Cr2 131.22(16)
O15 Cr3 O1 Cr2 -4E1(3)
O10 Cr2 O1 Cr1 -137.26(15)
O9 Cr2 O1 Cr1 -47.68(16)
O3 Cr2 O1 Cr1 43.85(16)
O4 Cr2 O1 Cr1 131.99(15)
N1 Cr2 O1 Cr1 32.8(19)
O10 Cr2 O1 Cr3 41.69(16)
O9 Cr2 O1 Cr3 131.27(15)
O3 Cr2 O1 Cr3 -137.21(15)
O4 Cr2 O1 Cr3 -49.07(16)
N1 Cr2 O1 Cr3 -148.3(17)
O3 C1 O2 Cr1 -9.1(5)
C2 C1 O2 Cr1 167.7(2)
O1 Cr1 O2 C1 30.3(3)
O8 Cr1 O2 C1 -65.8(3)
O13 Cr1 O2 C1 -150.8(4)
O7 Cr1 O2 C1 125.4(3)
O14 Cr1 O2 C1 -149.8(3)
O2 C1 O3 Cr2 2.7(5)
C2 C1 O3 Cr2 -174.2(2)
O1 Cr2 O3 C1 -19.3(3)
O10 Cr2 O3 C1 168.2(6)
O9 Cr2 O3 C1 74.6(3)
O4 Cr2 O3 C1 -112.8(3)
N1 Cr2 O3 C1 159.9(3)
O5 C3 O4 Cr2 -21.2(5)
C4 C3 O4 Cr2 163.1(2)
O1 Cr2 O4 C3 39.6(3)
O10 Cr2 O4 C3 -54.9(3)
O9 Cr2 O4 C3 -143.0(8)
O3 Cr2 O4 C3 133.4(3)
N1 Cr2 O4 C3 -144.4(3)
O4 C3 O5 Cr3 7.1(5)
C4 C3 O5 Cr3 -177.4(2)
O1 Cr3 O5 C3 -17.4(3)
O11 Cr3 O5 C3 77.5(3)
O12 Cr3 O5 C3 169.1(4)
O6 Cr3 O5 C3 -110.9(3)
O15 Cr3 O5 C3 162.3(3)
O7 C5 O6 Cr3 -2.0(7)
C6 C5 O6 Cr3 176.4(3)
O1 Cr3 O6 C5 29.2(4)
O11 Cr3 O6 C5 -139.1(8)
O12 Cr3 O6 C5 -66.3(4)
O5 Cr3 O6 C5 125.2(4)
O15 Cr3 O6 C5 -150.8(4)
O6 C5 O7 Cr1 -9.9(8)
C6 C5 O7 Cr1 171.7(3)
O1 Cr1 O7 C5 -10.8(4)
O8 Cr1 O7 C5 169.4(7)
O2 Cr1 O7 C5 -107.0(4)
O13 Cr1 O7 C5 84.8(4)
O14 Cr1 O7 C5 166.9(4)
O9 C7 O8 Cr1 -5.3(7)
C8 C7 O8 Cr1 177.1(3)
O1 Cr1 O8 C7 -13.9(4)
O2 Cr1 O8 C7 82.6(4)
O13 Cr1 O8 C7 -109.3(4)
O7 Cr1 O8 C7 166.0(7)
O14 Cr1 O8 C7 168.5(4)
O8 C7 O9 Cr2 -5.1(6)
C8 C7 O9 Cr2 172.6(3)
O1 Cr2 O9 C7 29.4(4)
O10 Cr2 O9 C7 123.8(4)
O3 Cr2 O9 C7 -64.6(4)
O4 Cr2 O9 C7 -148.0(8)
N1 Cr2 O9 C7 -146.6(4)
O11 C9 O10 Cr2 -15.3(6)
C10 C9 O10 Cr2 163.1(2)
O1 Cr2 O10 C9 -5.6(3)
O9 Cr2 O10 C9 -99.3(3)
O3 Cr2 O10 C9 166.9(6)
O4 Cr2 O10 C9 88.1(3)
N1 Cr2 O10 C9 175.1(3)
O10 C9 O11 Cr3 -1.6(5)
C10 C9 O11 Cr3 -180.0(2)
O1 Cr3 O11 C9 32.0(3)
O12 Cr3 O11 C9 127.5(3)
O5 Cr3 O11 C9 -64.2(3)
O6 Cr3 O11 C9 -159.7(8)
O15 Cr3 O11 C9 -148.0(3)
O13 C11 O12 Cr3 -5.7(5)
C12 C11 O12 Cr3 175.46(19)
O1 Cr3 O12 C11 -10.1(3)
O11 Cr3 O12 C11 -104.6(3)
O5 Cr3 O12 C11 163.4(4)
O6 Cr3 O12 C11 83.5(3)
O15 Cr3 O12 C11 170.3(3)
O12 C11 O13 Cr1 -7.8(5)
C12 C11 O13 Cr1 171.06(19)
O1 Cr1 O13 C11 31.7(3)
O8 Cr1 O13 C11 127.6(3)
O2 Cr1 O13 C11 -147.2(4)
O7 Cr1 O13 C11 -63.6(3)
O14 Cr1 O13 C11 -148.2(3)
O1 Cr1 O14 C13 -150(2)
O8 Cr1 O14 C13 -58.2(3)
O2 Cr1 O14 C13 32.6(2)
O13 Cr1 O14 C13 -147.6(3)
O7 Cr1 O14 C13 121.3(3)
O1 Cr3 O15 C14 14E1(3)
O11 Cr3 O15 C14 150.3(4)
O12 Cr3 O15 C14 -121.0(4)
O5 Cr3 O15 C14 57.7(3)
O6 Cr3 O15 C14 -31.4(4)
